data_4337607
loop_
_publ_author_name
'Azar, Michael R.'
'Boron, 3rd, Thaddeus T'
'Lutter, Jacob C.'
'Daly, Connor I.'
'Zegalia, Kelcie A.'
'Nimthong, Ruthairat'
'Ferrence, Gregory M.'
'Zeller, Matthias'
'Kampf, Jeff W.'
'Pecoraro, Vincent L.'
'Zaleski, Curtis M.'

_publ_section_title
;
 Controllable formation of heterotrimetallic coordination compounds:
 systematically incorporating lanthanide and alkali metal ions into the
 manganese 12-metallacrown-4 framework.
;
_journal_issue 3
_journal_name_full 'Inorganic chemistry'
_journal_page_first 1729
_journal_page_last 1742
_journal_paper_doi 10.1021/ic402865p
_journal_volume 53
_journal_year 2014
_chemical_formula_moiety 'C36 H36 Yb Mn4 N4 Na O24, 6(C3 H7 N O)'
_chemical_formula_sum 'C54 H78 Mn4 N10 Na O30 Yb'
_chemical_formula_weight 1763.05
_chemical_name_systematic
;
 ?
;
_space_group_crystal_system triclinic
_space_group_IT_number 2
_space_group_name_Hall '-P 1'
_space_group_name_H-M_alt 'P -1'
_symmetry_space_group_name_Hall '-P 1'
_symmetry_space_group_name_H-M 'P -1'
_atom_sites_solution_hydrogens mixed
_atom_sites_solution_primary 'isomorphous replacement'
_atom_sites_solution_secondary difmap
_audit_creation_method SHELXL-2012
_cell_angle_alpha 89.4135(12)
_cell_angle_beta 88.8742(12)
_cell_angle_gamma 73.2204(12)
_cell_formula_units_Z 2
_cell_length_a 12.9978(11)
_cell_length_b 16.0779(13)
_cell_length_c 17.3428(14)
_cell_measurement_reflns_used 9832
_cell_measurement_temperature 100(2)
_cell_measurement_theta_max 30.9121
_cell_measurement_theta_min 2.3492
_cell_volume 3469.2(5)
_computing_cell_refinement 'SAINT V8.18C (Bruker, 2012)'
_computing_data_collection 'Apex2 v2012.4-3 (Bruker, 2012)'
_computing_data_reduction 'SAINT V8.18C (Bruker, 2012)'
_computing_molecular_graphics 'Shelxtl (Bruker, 2003)'
_computing_publication_material 'Shelxtl (Bruker, 2003)'
_computing_structure_refinement
;  
SHELXL-2013 (Sheldrick, 2013), 
SHELXLE Rev609 (H\"ubschle et al., 2011)
;
_computing_structure_solution 'SHELXS-97 (Sheldrick, 2008)'
_diffrn_ambient_temperature 100(2)
_diffrn_measured_fraction_theta_full 0.998
_diffrn_measured_fraction_theta_max 0.887
_diffrn_measurement_device_type 'Bruker AXS SMART APEX CCD diffractometer'
_diffrn_measurement_method 'omega and phi scans'
_diffrn_radiation_type MoK\a
_diffrn_radiation_wavelength 0.71073
_diffrn_reflns_av_R_equivalents 0.0420
_diffrn_reflns_av_unetI/netI 0.0359
_diffrn_reflns_Laue_measured_fraction_full 0.998
_diffrn_reflns_Laue_measured_fraction_max 0.887
_diffrn_reflns_limit_h_max 18
_diffrn_reflns_limit_h_min -18
_diffrn_reflns_limit_k_max 23
_diffrn_reflns_limit_k_min -23
_diffrn_reflns_limit_l_max 24
_diffrn_reflns_limit_l_min 0
_diffrn_reflns_number 48628
_diffrn_reflns_point_group_measured_fraction_full 0.998
_diffrn_reflns_point_group_measured_fraction_max 0.887
_diffrn_reflns_theta_full 25.242
_diffrn_reflns_theta_max 31.470
_diffrn_reflns_theta_min 2.154
_diffrn_source 'fine focus sealed tube'
_exptl_absorpt_coefficient_mu 2.141
_exptl_absorpt_correction_T_max 0.746238
_exptl_absorpt_correction_T_min 0.554856
_exptl_absorpt_correction_type multi-scan
_exptl_absorpt_process_details 'TWINABS (Sheldrick, 2009)'
_exptl_crystal_colour black
_exptl_crystal_density_diffrn 1.688
_exptl_crystal_description plate
_exptl_crystal_F_000 1786
_exptl_crystal_size_max 0.210
_exptl_crystal_size_mid 0.120
_exptl_crystal_size_min 0.030
_refine_diff_density_max 1.116
_refine_diff_density_min -0.632
_refine_diff_density_rms 0.101
_refine_ls_extinction_method none
_refine_ls_goodness_of_fit_ref 1.035
_refine_ls_hydrogen_treatment mixed
_refine_ls_matrix_type full
_refine_ls_number_parameters 984
_refine_ls_number_reflns 36391
_refine_ls_number_restraints 40
_refine_ls_restrained_S_all 1.035
_refine_ls_R_factor_all 0.0329
_refine_ls_R_factor_gt 0.0271
_refine_ls_shift/su_max 0.002
_refine_ls_shift/su_mean 0.000
_refine_ls_structure_factor_coef Fsqd
_refine_ls_weighting_details
;
 w=1/[\s^2^(Fo^2^)+(0.0349P)^2^+0.7141P]
 where P=(Fo^2^+2Fc^2^)/3
;
_refine_ls_weighting_scheme calc
_refine_ls_wR_factor_gt 0.0633
_refine_ls_wR_factor_ref 0.0660
_reflns_Friedel_coverage 0.000
_reflns_number_gt 32939
_reflns_number_total 36391
_reflns_threshold_expression 'I > 2\s(I)'
_cod_data_source_file ic402865p_si_001.cif
_cod_data_source_block 11_13RN069_0m
_cod_database_code 4337607
_shelx_space_group_comment
;
The symmetry employed for this shelxl refinement is uniquely defined
by the following loop, which should always be used as a source of
symmetry information in preference to the above space-group names.
They are only intended as comments.
;
_shelx_estimated_absorpt_t_min 0.662
_shelx_estimated_absorpt_t_max 0.939
_shelxl_version_number 2012-9

loop_
_space_group_symop_operation_xyz
'x, y, z'
'-x, -y, -z'

loop_
_atom_site_label
_atom_site_type_symbol
_atom_site_fract_x
_atom_site_fract_y
_atom_site_fract_z
_atom_site_U_iso_or_equiv
_atom_site_adp_type
_atom_site_occupancy
_atom_site_site_symmetry_order
_atom_site_calc_flag
_atom_site_refinement_flags_posn
_atom_site_refinement_flags_adp
_atom_site_refinement_flags_occupancy
_atom_site_disorder_assembly
_atom_site_disorder_group
Yb1 Yb 0.00941(2) 0.11598(2) 0.25726(2) 0.00638(2) Uani 1 1 d . . . . .
Mn1 Mn 0.26264(3) 0.01908(2) 0.14152(2) 0.00685(6) Uani 1 1 d . . . . .
Mn2 Mn 0.00972(3) 0.28340(2) 0.10377(2) 0.00897(7) Uani 1 1 d . . . . .
Mn3 Mn -0.03323(3) 0.32462(2) 0.36560(2) 0.00766(6) Uani 1 1 d . . . . .
Mn4 Mn 0.23286(3) 0.06721(2) 0.40315(2) 0.00728(6) Uani 1 1 d . . . . .
Na1 Na 0.20767(7) 0.22067(6) 0.25113(5) 0.01083(16) Uani 1 1 d . . . . .
O1 O 0.33821(12) -0.00552(10) 0.04881(9) 0.0107(3) Uani 1 1 d . . . . .
O2 O 0.08534(12) 0.17422(9) 0.14877(8) 0.0087(3) Uani 1 1 d . . . . .
O3 O 0.09626(13) 0.23448(10) 0.01444(9) 0.0108(3) Uani 1 1 d . . . . .
O4 O -0.04374(13) 0.39343(10) 0.06288(9) 0.0146(3) Uani 1 1 d . . . . .
O5 O -0.00899(12) 0.26716(9) 0.26769(8) 0.0085(3) Uani 1 1 d . . . . .
O6 O -0.11409(12) 0.42077(9) 0.30254(8) 0.0100(3) Uani 1 1 d . . . . .
O7 O -0.03663(13) 0.38703(10) 0.45534(9) 0.0122(3) Uani 1 1 d . . . . .
O8 O 0.11396(12) 0.15298(9) 0.35921(8) 0.0092(3) Uani 1 1 d . . . . .
O9 O 0.19555(13) 0.14247(10) 0.49145(9) 0.0101(3) Uani 1 1 d . . . . .
O10 O 0.36147(12) -0.00242(10) 0.44054(9) 0.0123(3) Uani 1 1 d . . . . .
O11 O 0.20161(12) 0.05834(9) 0.24047(8) 0.0078(3) Uani 1 1 d . . . . .
O12 O 0.36439(12) -0.06559(10) 0.20399(8) 0.0093(3) Uani 1 1 d . . . . .
O13 O 0.01623(13) 0.01434(10) 0.16954(9) 0.0125(3) Uani 1 1 d . . . . .
O14 O 0.17165(13) -0.06875(10) 0.11979(9) 0.0137(3) Uani 1 1 d . . . . .
O15 O -0.13692(13) 0.17232(10) 0.18375(9) 0.0132(3) Uani 1 1 d . . . . .
O16 O -0.12036(13) 0.23734(11) 0.07142(9) 0.0167(3) Uani 1 1 d . . . . .
O17 O -0.12043(13) 0.15212(10) 0.34780(9) 0.0123(3) Uani 1 1 d . . . . .
O18 O -0.17014(13) 0.28433(10) 0.40032(9) 0.0134(3) Uani 1 1 d . . . . .
O19 O 0.04573(13) -0.00410(10) 0.33087(9) 0.0114(3) Uani 1 1 d . . . . .
O20 O 0.14409(13) -0.01866(10) 0.43740(9) 0.0134(3) Uani 1 1 d . . . . .
O21 O 0.36232(14) 0.12979(11) 0.17682(10) 0.0140(3) Uani 1 1 d D . . . .
H21A H 0.4142(19) 0.1252(19) 0.2029(15) 0.021 Uiso 1 1 d D U . . .
H21B H 0.374(2) 0.1610(17) 0.1433(15) 0.021 Uiso 1 1 d D U . . .
O22 O 0.18386(14) 0.31446(11) 0.14218(10) 0.0147(3) Uani 1 1 d D . . . .
H22A H 0.2356(19) 0.3026(19) 0.1170(16) 0.022 Uiso 1 1 d D U . . .
H22B H 0.174(2) 0.3651(14) 0.1546(17) 0.022 Uiso 1 1 d D U . . .
O23 O 0.13204(14) 0.35972(11) 0.31886(10) 0.0129(3) Uani 1 1 d D . . . .
H23A H 0.128(2) 0.4047(15) 0.2974(16) 0.019 Uiso 1 1 d D U . . .
H23B H 0.170(2) 0.3623(18) 0.3557(14) 0.019 Uiso 1 1 d D U . . .
O24 O 0.32747(15) 0.18175(12) 0.35736(10) 0.0180(4) Uani 1 1 d D . . . .
H24A H 0.327(3) 0.2220(17) 0.3850(16) 0.027 Uiso 1 1 d D U . . .
H24B H 0.3917(18) 0.164(2) 0.3458(17) 0.027 Uiso 1 1 d D U . . .
O25 O 0.38842(15) 0.24481(12) 0.06603(10) 0.0213(4) Uani 1 1 d . . . . .
O26 O 0.44993(16) 0.50608(13) 0.14800(12) 0.0308(5) Uani 1 1 d . . . . .
O27 O 0.27682(15) 0.34766(11) 0.43094(10) 0.0200(4) Uani 1 1 d . . . . .
O28 O 0.13545(15) 0.47904(11) 0.20050(10) 0.0211(4) Uani 1 1 d . . . . .
N1 N 0.16300(14) 0.12280(11) 0.09735(10) 0.0075(3) Uani 1 1 d . . . . .
N2 N -0.04459(15) 0.32564(11) 0.20624(10) 0.0085(3) Uani 1 1 d . . . . .
N3 N 0.07065(15) 0.22321(11) 0.41007(10) 0.0083(3) Uani 1 1 d . . . . .
N4 N 0.26778(14) 0.01589(11) 0.30090(10) 0.0075(3) Uani 1 1 d . . . . .
N5 N 0.50162(17) 0.27183(13) -0.02593(11) 0.0157(4) Uani 1 1 d . . . . .
N6 N 0.54397(17) 0.39348(14) 0.22273(13) 0.0226(5) Uani 1 1 d . . . . .
N7 N 0.34149(16) 0.42877(13) 0.51280(11) 0.0151(4) Uani 1 1 d . . . . .
N8 N 0.14236(16) 0.60320(13) 0.13947(12) 0.0164(4) Uani 1 1 d . . . . .
C1 C 0.32829(17) 0.04123(14) -0.01606(12) 0.0085(4) Uani 1 1 d . . . . .
C2 C 0.40517(17) 0.01073(14) -0.07542(12) 0.0104(4) Uani 1 1 d . . . . .
H2 H 0.4610 -0.0417 -0.0681 0.012 Uiso 1 1 calc R U . . .
C3 C 0.40078(18) 0.05577(15) -0.14399(13) 0.0121(4) Uani 1 1 d . . . . .
H3 H 0.4541 0.0342 -0.1829 0.014 Uiso 1 1 calc R U . . .
C4 C 0.31921(19) 0.13262(15) -0.15708(13) 0.0128(4) Uani 1 1 d . . . . .
H4 H 0.3163 0.1631 -0.2046 0.015 Uiso 1 1 calc R U . . .
C5 C 0.24276(18) 0.16348(14) -0.09961(12) 0.0110(4) Uani 1 1 d . . . . .
H5 H 0.1867 0.2155 -0.1081 0.013 Uiso 1 1 calc R U . . .
C6 C 0.24637(17) 0.11946(14) -0.02903(12) 0.0084(4) Uani 1 1 d . . . . .
C7 C 0.16462(17) 0.16043(13) 0.02981(12) 0.0085(4) Uani 1 1 d . . . . .
C8 C -0.11298(18) 0.46409(14) 0.09313(12) 0.0100(4) Uani 1 1 d . . . . .
C9 C -0.1559(2) 0.53459(15) 0.04373(13) 0.0142(5) Uani 1 1 d . . . . .
H9 H -0.1358 0.5302 -0.0094 0.017 Uiso 1 1 calc R U . . .
C10 C -0.22675(19) 0.61030(15) 0.07100(14) 0.0159(5) Uani 1 1 d . . . . .
H10 H -0.2544 0.6574 0.0365 0.019 Uiso 1 1 calc R U . . .
C11 C -0.25848(19) 0.61856(15) 0.14882(13) 0.0149(5) Uani 1 1 d . . . . .
H11 H -0.3089 0.6702 0.1671 0.018 Uiso 1 1 calc R U . . .
C12 C -0.21521(18) 0.55029(14) 0.19857(13) 0.0118(4) Uani 1 1 d . . . . .
H12 H -0.2352 0.5559 0.2517 0.014 Uiso 1 1 calc R U . . .
C13 C -0.14210(17) 0.47253(13) 0.17225(12) 0.0091(4) Uani 1 1 d . . . . .
C14 C -0.09856(17) 0.40405(13) 0.22938(12) 0.0080(4) Uani 1 1 d . . . . .
C15 C 0.01209(18) 0.36286(14) 0.52212(12) 0.0094(4) Uani 1 1 d . . . . .
C16 C -0.00898(19) 0.42396(14) 0.58203(13) 0.0126(4) Uani 1 1 d . . . . .
H16 H -0.0571 0.4801 0.5735 0.015 Uiso 1 1 calc R U . . .
C17 C 0.0389(2) 0.40423(15) 0.65332(13) 0.0155(5) Uani 1 1 d . . . . .
H17 H 0.0228 0.4465 0.6931 0.019 Uiso 1 1 calc R U . . .
C18 C 0.1102(2) 0.32282(16) 0.66669(13) 0.0161(5) Uani 1 1 d . . . . .
H18 H 0.1422 0.3089 0.7157 0.019 Uiso 1 1 calc R U . . .
C19 C 0.13426(19) 0.26223(15) 0.60827(13) 0.0129(4) Uani 1 1 d . . . . .
H19 H 0.1843 0.2070 0.6172 0.015 Uiso 1 1 calc R U . . .
C20 C 0.08630(17) 0.28053(13) 0.53596(12) 0.0085(4) Uani 1 1 d . . . . .
C21 C 0.11873(17) 0.21275(13) 0.47683(12) 0.0077(4) Uani 1 1 d . . . . .
C22 C 0.42672(17) -0.07526(14) 0.41117(13) 0.0103(4) Uani 1 1 d . . . . .
C23 C 0.50464(19) -0.12795(15) 0.45943(13) 0.0140(5) Uani 1 1 d . . . . .
H23 H 0.5067 -0.1123 0.5119 0.017 Uiso 1 1 calc R U . . .
C24 C 0.57852(19) -0.20245(16) 0.43180(14) 0.0172(5) Uani 1 1 d . . . . .
H24 H 0.6313 -0.2368 0.4653 0.021 Uiso 1 1 calc R U . . .
C25 C 0.5763(2) -0.22765(16) 0.35519(14) 0.0184(5) Uani 1 1 d . . . . .
H25 H 0.6259 -0.2796 0.3368 0.022 Uiso 1 1 calc R U . . .
C26 C 0.50131(19) -0.17617(15) 0.30676(13) 0.0142(4) Uani 1 1 d . . . . .
H26 H 0.5005 -0.1926 0.2544 0.017 Uiso 1 1 calc R U . . .
C27 C 0.42586(17) -0.09978(14) 0.33306(12) 0.0091(4) Uani 1 1 d . . . . .
C28 C 0.35009(17) -0.04768(13) 0.27703(12) 0.0075(4) Uani 1 1 d . . . . .
C29 C 0.07173(18) -0.05026(14) 0.13148(13) 0.0121(4) Uani 1 1 d . . . . .
C30 C 0.0118(2) -0.10779(19) 0.0975(2) 0.0352(8) Uani 1 1 d . . . . .
H30A H -0.0229 -0.1323 0.1390 0.053 Uiso 1 1 calc R U . . .
H30B H 0.0622 -0.1550 0.0688 0.053 Uiso 1 1 calc R U . . .
H30C H -0.0429 -0.0736 0.0625 0.053 Uiso 1 1 calc R U . . .
C31 C -0.15906(18) 0.18896(16) 0.11345(13) 0.0148(5) Uani 1 1 d . . . . .
C32 C -0.2382(2) 0.1490(2) 0.07699(16) 0.0333(7) Uani 1 1 d . . . . .
H32A H -0.2264 0.0895 0.0963 0.050 Uiso 1 1 calc R U . . .
H32B H -0.2280 0.1479 0.0208 0.050 Uiso 1 1 calc R U . . .
H32C H -0.3117 0.1836 0.0902 0.050 Uiso 1 1 calc R U . . .
C33 C -0.18164(17) 0.21060(14) 0.38934(12) 0.0110(4) Uani 1 1 d . . . . .
C34 C -0.2751(2) 0.18898(16) 0.42949(15) 0.0182(5) Uani 1 1 d . . . . .
H34A H -0.3120 0.2367 0.4639 0.027 Uiso 1 1 calc R U . . .
H34B H -0.2484 0.1354 0.4596 0.027 Uiso 1 1 calc R U . . .
H34C H -0.3254 0.1808 0.3909 0.027 Uiso 1 1 calc R U . . .
C35 C 0.07542(17) -0.03758(14) 0.39590(13) 0.0105(4) Uani 1 1 d . . . . .
C36 C 0.0247(2) -0.10467(16) 0.42628(15) 0.0194(5) Uani 1 1 d . . . . .
H36A H -0.0431 -0.0757 0.4530 0.029 Uiso 1 1 calc R U . . .
H36B H 0.0735 -0.1433 0.4624 0.029 Uiso 1 1 calc R U . . .
H36C H 0.0108 -0.1387 0.3833 0.029 Uiso 1 1 calc R U . . .
C37 C 0.44552(18) 0.22422(15) 0.00727(13) 0.0144(4) Uani 1 1 d . . . . .
H37 H 0.4493 0.1700 -0.0157 0.017 Uiso 1 1 calc R U . . .
C38 C 0.5026(3) 0.35502(18) 0.00538(17) 0.0312(7) Uani 1 1 d . . . . .
H38A H 0.5698 0.3482 0.0329 0.047 Uiso 1 1 calc R U . . .
H38B H 0.4415 0.3760 0.0412 0.047 Uiso 1 1 calc R U . . .
H38C H 0.4973 0.3971 -0.0368 0.047 Uiso 1 1 calc R U . . .
C39 C 0.5680(2) 0.24084(18) -0.09420(15) 0.0245(6) Uani 1 1 d . . . . .
H39A H 0.5562 0.1866 -0.1116 0.037 Uiso 1 1 calc R U . . .
H39B H 0.6439 0.2305 -0.0817 0.037 Uiso 1 1 calc R U . . .
H39C H 0.5486 0.2846 -0.1353 0.037 Uiso 1 1 calc R U . . .
C40 C 0.5315(2) 0.46582(18) 0.18102(17) 0.0260(6) Uani 1 1 d . . . . .
H40 H 0.5916 0.4880 0.1766 0.031 Uiso 1 1 calc R U . . .
C41 C 0.4540(3) 0.3590(2) 0.2366(2) 0.0369(7) Uani 1 1 d . . . . .
H41A H 0.4151 0.3849 0.2835 0.055 Uiso 1 1 calc R U . . .
H41B H 0.4805 0.2958 0.2430 0.055 Uiso 1 1 calc R U . . .
H41C H 0.4056 0.3729 0.1927 0.055 Uiso 1 1 calc R U . . .
C42 C 0.6410(2) 0.3555(2) 0.2665(2) 0.0387(8) Uani 1 1 d . . . . .
H42A H 0.6226 0.3567 0.3216 0.058 Uiso 1 1 calc R U . . .
H42B H 0.6922 0.3890 0.2571 0.058 Uiso 1 1 calc R U . . .
H42C H 0.6735 0.2953 0.2502 0.058 Uiso 1 1 calc R U . . .
C43 C 0.26506(19) 0.39956(15) 0.48537(14) 0.0156(5) Uani 1 1 d . . . . .
H43 H 0.1957 0.4195 0.5088 0.019 Uiso 1 1 calc R U . . .
C44 C 0.4495(2) 0.40288(18) 0.47894(16) 0.0239(6) Uani 1 1 d . . . . .
H44A H 0.5023 0.3976 0.5196 0.036 Uiso 1 1 calc R U . . .
H44B H 0.4567 0.4468 0.4413 0.036 Uiso 1 1 calc R U . . .
H44C H 0.4621 0.3468 0.4531 0.036 Uiso 1 1 calc R U . . .
C45 C 0.3190(2) 0.49337(18) 0.57442(16) 0.0273(6) Uani 1 1 d . . . . .
H45A H 0.3722 0.4742 0.6150 0.041 Uiso 1 1 calc R U . . .
H45B H 0.2469 0.4999 0.5961 0.041 Uiso 1 1 calc R U . . .
H45C H 0.3228 0.5493 0.5534 0.041 Uiso 1 1 calc R U . . .
C46 C 0.1865(2) 0.52633(16) 0.17104(15) 0.0197(5) Uani 1 1 d . . . . .
H46 H 0.2627 0.5056 0.1713 0.024 Uiso 1 1 calc R U . . .
C47 C 0.0259(2) 0.64006(17) 0.13669(15) 0.0209(5) Uani 1 1 d . . . . .
H47A H 0.0043 0.6533 0.0831 0.031 Uiso 1 1 calc R U . . .
H47B H 0.0040 0.6935 0.1671 0.031 Uiso 1 1 calc R U . . .
H47C H -0.0089 0.5981 0.1580 0.031 Uiso 1 1 calc R U . . .
C48 C 0.2078(2) 0.65282(19) 0.10248(19) 0.0305(6) Uani 1 1 d . . . . .
H48A H 0.1900 0.6612 0.0478 0.046 Uiso 1 1 calc R U . . .
H48B H 0.2841 0.6210 0.1074 0.046 Uiso 1 1 calc R U . . .
H48C H 0.1934 0.7095 0.1275 0.046 Uiso 1 1 calc R U . . .
O29 O 0.4341(2) 0.56532(16) 0.34096(14) 0.0445(6) Uani 1 1 d . . . A 1
C49 C 0.3878(3) 0.6337(2) 0.30988(18) 0.0332(7) Uani 1 1 d . . . A 1
H49 H 0.4259 0.6533 0.2696 0.040 Uiso 1 1 calc R U . A 1
N9 N 0.2889(2) 0.68396(16) 0.32672(14) 0.0302(5) Uani 1 1 d . . . A 1
C50 C 0.2255(4) 0.6588(3) 0.3871(3) 0.0666(13) Uani 1 1 d . . . A 1
H50A H 0.2205 0.6967 0.4318 0.100 Uiso 1 1 calc R U . A 1
H50B H 0.2597 0.5984 0.4022 0.100 Uiso 1 1 calc R U . A 1
H50C H 0.1532 0.6645 0.3683 0.100 Uiso 1 1 calc R U . A 1
C51 C 0.2441(3) 0.7677(2) 0.2903(2) 0.0415(8) Uani 1 1 d . . . A 1
H51A H 0.2327 0.8136 0.3290 0.062 Uiso 1 1 calc R U . A 1
H51B H 0.1753 0.7696 0.2671 0.062 Uiso 1 1 calc R U . A 1
H51C H 0.2940 0.7766 0.2501 0.062 Uiso 1 1 calc R U . A 1
O30 O 0.5283(2) 0.1248(2) 0.27800(17) 0.0244(6) Uani 0.756(4) 1 d D . P B 1
N10 N 0.6899(7) 0.026(2) 0.3011(14) 0.0122(5) Uani 0.756(4) 1 d D . P B 1
C52 C 0.6260(3) 0.0912(2) 0.26354(18) 0.0178(7) Uani 0.756(4) 1 d D . P B 1
H52 H 0.6566 0.1150 0.2216 0.021 Uiso 0.756(4) 1 calc R U P B 1
C53 C 0.6514(3) -0.0165(2) 0.3645(2) 0.0246(8) Uani 0.756(4) 1 d D . P B 1
H53A H 0.6515 -0.0749 0.3487 0.037 Uiso 0.756(4) 1 calc R U P B 1
H53B H 0.5781 0.0173 0.3790 0.037 Uiso 0.756(4) 1 calc R U P B 1
H53C H 0.6984 -0.0208 0.4087 0.037 Uiso 0.756(4) 1 calc R U P B 1
C54 C 0.8026(3) -0.0112(2) 0.2777(2) 0.0222(8) Uani 0.756(4) 1 d D . P B 1
H54A H 0.8145 -0.0718 0.2625 0.033 Uiso 0.756(4) 1 calc R U P B 1
H54B H 0.8489 -0.0087 0.3209 0.033 Uiso 0.756(4) 1 calc R U P B 1
H54C H 0.8197 0.0219 0.2340 0.033 Uiso 0.756(4) 1 calc R U P B 1
O30B O 0.5063(6) 0.0934(6) 0.3029(5) 0.0179(17) Uani 0.244(4) 1 d D U P B 2
N10B N 0.686(2) 0.025(7) 0.305(4) 0.0122(5) Uani 0.244(4) 1 d D U P B 2
C52B C 0.5873(7) 0.0417(6) 0.3326(5) 0.0149(18) Uani 0.244(4) 1 d D U P B 2
H52B H 0.5765 0.0125 0.3785 0.018 Uiso 0.244(4) 1 calc R U P B 2
C53B C 0.7771(8) -0.0294(6) 0.3460(6) 0.020(2) Uani 0.244(4) 1 d D U P B 2
H53D H 0.7521 -0.0508 0.3938 0.030 Uiso 0.244(4) 1 calc R U P B 2
H53E H 0.8261 0.0047 0.3583 0.030 Uiso 0.244(4) 1 calc R U P B 2
H53F H 0.8150 -0.0787 0.3136 0.030 Uiso 0.244(4) 1 calc R U P B 2
C54B C 0.7086(8) 0.0718(6) 0.2363(5) 0.016(2) Uani 0.244(4) 1 d D U P B 2
H54D H 0.7636 0.0321 0.2041 0.024 Uiso 0.244(4) 1 calc R U P B 2
H54E H 0.7346 0.1203 0.2525 0.024 Uiso 0.244(4) 1 calc R U P B 2
H54F H 0.6427 0.0943 0.2068 0.024 Uiso 0.244(4) 1 calc R U P B 2

loop_
_atom_site_aniso_label
_atom_site_aniso_U_11
_atom_site_aniso_U_22
_atom_site_aniso_U_33
_atom_site_aniso_U_23
_atom_site_aniso_U_13
_atom_site_aniso_U_12
Yb1 0.00686(4) 0.00602(4) 0.00567(4) -0.00028(3) -0.00058(3) -0.00088(3)
Mn1 0.00699(14) 0.00674(14) 0.00527(14) 0.00022(11) -0.00023(11) 0.00048(11)
Mn2 0.01181(16) 0.00695(14) 0.00503(14) 0.00090(11) 0.00022(12) 0.00221(12)
Mn3 0.01081(15) 0.00542(14) 0.00515(14) -0.00040(11) -0.00070(12) 0.00026(12)
Mn4 0.00888(15) 0.00633(14) 0.00523(14) -0.00021(11) -0.00200(12) 0.00015(12)
Na1 0.0130(4) 0.0094(4) 0.0095(4) 0.0005(3) -0.0007(3) -0.0023(3)
O1 0.0111(7) 0.0101(7) 0.0079(7) 0.0009(6) 0.0010(6) 0.0018(6)
O2 0.0091(7) 0.0074(7) 0.0070(7) -0.0014(5) 0.0026(6) 0.0017(6)
O3 0.0127(8) 0.0098(7) 0.0065(7) 0.0017(6) 0.0006(6) 0.0021(6)
O4 0.0190(8) 0.0106(7) 0.0088(7) 0.0021(6) 0.0028(6) 0.0043(6)
O5 0.0128(7) 0.0062(7) 0.0045(7) 0.0017(5) -0.0017(6) 0.0007(6)
O6 0.0131(7) 0.0075(7) 0.0068(7) 0.0000(6) -0.0006(6) 0.0010(6)
O7 0.0185(8) 0.0078(7) 0.0078(7) -0.0009(6) -0.0020(6) 0.0001(6)
O8 0.0119(7) 0.0059(7) 0.0075(7) -0.0022(5) -0.0011(6) 0.0011(6)
O9 0.0128(8) 0.0083(7) 0.0074(7) -0.0002(6) -0.0020(6) 0.0002(6)
O10 0.0119(7) 0.0117(7) 0.0106(7) -0.0015(6) -0.0049(6) 0.0011(6)
O11 0.0072(7) 0.0088(7) 0.0055(7) 0.0021(5) -0.0021(5) 0.0009(6)
O12 0.0096(7) 0.0098(7) 0.0065(7) -0.0001(6) 0.0005(6) 0.0005(6)
O13 0.0130(8) 0.0122(7) 0.0123(8) -0.0042(6) -0.0006(6) -0.0033(6)
O14 0.0116(7) 0.0133(8) 0.0162(8) -0.0043(6) 0.0002(6) -0.0034(6)
O15 0.0106(7) 0.0164(8) 0.0104(7) -0.0006(6) -0.0022(6) -0.0001(6)
O16 0.0154(8) 0.0205(9) 0.0125(8) 0.0012(7) -0.0044(6) -0.0026(7)
O17 0.0128(8) 0.0117(7) 0.0112(7) -0.0011(6) 0.0034(6) -0.0016(6)
O18 0.0134(8) 0.0120(7) 0.0139(8) -0.0014(6) 0.0031(6) -0.0025(6)
O19 0.0126(7) 0.0094(7) 0.0119(7) 0.0025(6) 0.0003(6) -0.0027(6)
O20 0.0166(8) 0.0129(8) 0.0115(7) 0.0029(6) -0.0017(6) -0.0055(6)
O21 0.0117(8) 0.0160(8) 0.0138(8) 0.0034(7) -0.0011(6) -0.0032(7)
O22 0.0171(8) 0.0125(8) 0.0139(8) -0.0007(6) 0.0040(7) -0.0034(7)
O23 0.0167(8) 0.0110(8) 0.0117(8) 0.0025(6) -0.0041(6) -0.0049(7)
O24 0.0207(9) 0.0167(9) 0.0145(8) -0.0039(7) -0.0037(7) -0.0018(7)
O25 0.0208(9) 0.0232(9) 0.0188(9) 0.0056(7) 0.0062(7) -0.0051(8)
O26 0.0247(10) 0.0316(11) 0.0324(11) 0.0078(9) -0.0060(9) -0.0025(9)
O27 0.0237(10) 0.0161(9) 0.0198(9) -0.0012(7) -0.0102(7) -0.0047(7)
O28 0.0281(10) 0.0125(8) 0.0219(9) 0.0044(7) 0.0026(8) -0.0047(7)
N1 0.0082(8) 0.0080(8) 0.0054(8) -0.0022(6) 0.0023(6) -0.0008(7)
N2 0.0109(8) 0.0061(8) 0.0069(8) 0.0027(6) -0.0020(7) 0.0002(7)
N3 0.0118(8) 0.0059(8) 0.0062(8) -0.0020(6) 0.0011(7) -0.0008(7)
N4 0.0091(8) 0.0074(8) 0.0051(8) 0.0019(6) -0.0028(7) -0.0008(7)
N5 0.0209(10) 0.0155(9) 0.0122(9) -0.0023(8) 0.0035(8) -0.0074(8)
N6 0.0186(11) 0.0209(11) 0.0269(12) -0.0012(9) -0.0053(9) -0.0029(9)
N7 0.0138(9) 0.0154(9) 0.0158(10) -0.0042(8) 0.0011(8) -0.0037(8)
N8 0.0161(10) 0.0145(9) 0.0192(10) 0.0053(8) -0.0020(8) -0.0058(8)
C1 0.0092(10) 0.0102(10) 0.0070(9) -0.0019(8) -0.0009(8) -0.0042(8)
C2 0.0086(9) 0.0111(10) 0.0105(10) -0.0019(8) 0.0008(8) -0.0013(8)
C3 0.0109(10) 0.0162(11) 0.0099(10) -0.0034(8) 0.0029(8) -0.0054(8)
C4 0.0153(11) 0.0160(11) 0.0080(10) 0.0005(8) 0.0014(8) -0.0060(9)
C5 0.0116(10) 0.0111(10) 0.0096(10) 0.0007(8) -0.0008(8) -0.0020(8)
C6 0.0079(9) 0.0105(9) 0.0074(9) -0.0005(8) 0.0001(7) -0.0037(8)
C7 0.0094(9) 0.0070(9) 0.0088(9) 0.0000(8) -0.0012(8) -0.0020(8)
C8 0.0115(10) 0.0079(9) 0.0096(10) 0.0010(8) -0.0011(8) -0.0013(8)
C9 0.0192(12) 0.0118(10) 0.0096(10) 0.0027(8) -0.0026(9) -0.0011(9)
C10 0.0184(11) 0.0106(10) 0.0156(11) 0.0056(9) -0.0038(9) 0.0008(9)
C11 0.0161(11) 0.0086(10) 0.0156(11) -0.0007(8) -0.0019(9) 0.0033(9)
C12 0.0126(10) 0.0091(10) 0.0121(10) -0.0007(8) -0.0007(8) -0.0008(8)
C13 0.0100(10) 0.0074(9) 0.0089(9) 0.0015(8) -0.0023(8) -0.0006(8)
C14 0.0089(9) 0.0074(9) 0.0074(9) 0.0001(7) 0.0002(7) -0.0018(8)
C15 0.0111(10) 0.0094(10) 0.0087(10) -0.0005(8) 0.0015(8) -0.0049(8)
C16 0.0158(11) 0.0102(10) 0.0111(10) -0.0015(8) 0.0011(8) -0.0025(8)
C17 0.0202(12) 0.0163(11) 0.0097(10) -0.0060(9) 0.0007(9) -0.0045(9)
C18 0.0203(12) 0.0180(11) 0.0085(10) -0.0019(9) -0.0043(9) -0.0029(10)
C19 0.0149(11) 0.0132(10) 0.0096(10) 0.0005(8) -0.0015(8) -0.0024(9)
C20 0.0113(10) 0.0088(9) 0.0060(9) -0.0003(7) 0.0009(8) -0.0037(8)
C21 0.0098(9) 0.0078(9) 0.0062(9) 0.0005(7) 0.0004(8) -0.0039(8)
C22 0.0096(10) 0.0103(10) 0.0109(10) 0.0016(8) -0.0005(8) -0.0030(8)
C23 0.0136(11) 0.0165(11) 0.0099(10) 0.0024(9) -0.0027(8) -0.0008(9)
C24 0.0133(11) 0.0186(12) 0.0143(11) 0.0044(9) -0.0043(9) 0.0038(9)
C25 0.0159(11) 0.0165(11) 0.0162(11) 0.0002(9) -0.0021(9) 0.0061(9)
C26 0.0146(11) 0.0148(11) 0.0112(10) 0.0000(8) -0.0011(9) -0.0008(9)
C27 0.0079(9) 0.0096(9) 0.0088(10) 0.0018(8) -0.0011(8) -0.0011(8)
C28 0.0080(9) 0.0069(9) 0.0081(9) 0.0012(7) -0.0007(7) -0.0028(8)
C29 0.0140(10) 0.0101(10) 0.0126(10) -0.0012(8) -0.0016(8) -0.0040(8)
C30 0.0180(13) 0.0287(15) 0.062(2) -0.0290(15) 0.0046(13) -0.0118(12)
C31 0.0096(10) 0.0199(11) 0.0125(10) -0.0019(9) -0.0026(8) -0.0003(9)
C32 0.0338(16) 0.061(2) 0.0155(13) 0.0026(13) -0.0088(11) -0.0297(16)
C33 0.0092(9) 0.0138(10) 0.0091(10) 0.0021(8) -0.0022(8) -0.0019(8)
C34 0.0155(11) 0.0181(12) 0.0216(12) -0.0048(10) 0.0078(10) -0.0063(9)
C35 0.0092(9) 0.0079(9) 0.0128(10) 0.0006(8) 0.0037(8) -0.0003(8)
C36 0.0209(12) 0.0195(12) 0.0215(12) 0.0087(10) -0.0043(10) -0.0118(10)
C37 0.0142(11) 0.0129(10) 0.0153(11) 0.0022(9) -0.0023(9) -0.0024(9)
C38 0.0512(19) 0.0224(13) 0.0268(15) -0.0074(11) 0.0101(13) -0.0217(13)
C39 0.0281(14) 0.0301(14) 0.0156(12) -0.0041(10) 0.0091(10) -0.0094(12)
C40 0.0205(13) 0.0241(13) 0.0343(16) -0.0010(12) -0.0018(12) -0.0077(11)
C41 0.0312(17) 0.0427(18) 0.0407(18) 0.0127(15) -0.0088(14) -0.0167(14)
C42 0.0254(15) 0.0338(17) 0.054(2) 0.0080(15) -0.0172(15) -0.0035(13)
C43 0.0135(11) 0.0141(11) 0.0178(11) 0.0034(9) -0.0033(9) -0.0015(9)
C44 0.0163(12) 0.0310(14) 0.0267(14) -0.0080(11) 0.0042(10) -0.0103(11)
C45 0.0249(14) 0.0273(14) 0.0286(15) -0.0153(12) 0.0015(11) -0.0055(11)
C46 0.0185(12) 0.0139(11) 0.0242(13) 0.0022(10) -0.0013(10) -0.0007(9)
C47 0.0156(11) 0.0231(13) 0.0219(13) 0.0072(10) -0.0028(10) -0.0023(10)
C48 0.0235(14) 0.0254(14) 0.0448(18) 0.0162(13) -0.0019(12) -0.0111(11)
O29 0.0501(15) 0.0392(13) 0.0423(14) 0.0062(11) -0.0121(11) -0.0096(11)
C49 0.0366(17) 0.0355(17) 0.0287(16) -0.0007(13) 0.0035(13) -0.0126(14)
N9 0.0306(13) 0.0338(14) 0.0307(13) -0.0011(11) 0.0064(11) -0.0169(11)
C50 0.062(3) 0.069(3) 0.070(3) 0.015(2) 0.030(2) -0.023(2)
C51 0.0348(18) 0.0373(18) 0.051(2) 0.0029(16) 0.0100(15) -0.0087(15)
O30 0.0144(13) 0.0327(17) 0.0195(14) -0.0016(12) -0.0015(10) 0.0036(11)
N10 0.0107(11) 0.0142(13) 0.012(3) 0.0011(16) -0.0008(10) -0.0045(16)
C52 0.0170(15) 0.0224(16) 0.0124(14) 0.0025(12) 0.0005(12) -0.0030(13)
C53 0.031(2) 0.0205(17) 0.0213(17) 0.0065(14) 0.0058(15) -0.0066(15)
C54 0.0119(15) 0.0189(16) 0.035(2) 0.0011(14) -0.0007(14) -0.0027(13)
O30B 0.004(3) 0.025(4) 0.020(4) -0.004(3) -0.003(3) 0.002(3)
N10B 0.0107(11) 0.0142(13) 0.012(3) 0.0011(16) -0.0008(10) -0.0045(16)
C52B 0.015(4) 0.019(4) 0.013(4) 0.002(3) 0.002(3) -0.009(3)
C53B 0.014(4) 0.016(4) 0.026(5) 0.008(4) -0.010(4) 0.003(4)
C54B 0.014(4) 0.019(4) 0.018(5) 0.004(4) 0.002(4) -0.012(4)

loop_
_atom_type_symbol
_atom_type_description
_atom_type_scat_dispersion_real
_atom_type_scat_dispersion_imag
_atom_type_scat_source
C C 0.0033 0.0016 'International Tables Vol C Tables 4.2.6.8 and 6.1.1.4'
H H 0.0000 0.0000 'International Tables Vol C Tables 4.2.6.8 and 6.1.1.4'
N N 0.0061 0.0033 'International Tables Vol C Tables 4.2.6.8 and 6.1.1.4'
O O 0.0106 0.0060 'International Tables Vol C Tables 4.2.6.8 and 6.1.1.4'
Na Na 0.0362 0.0249 'International Tables Vol C Tables 4.2.6.8 and 6.1.1.4'
Mn Mn 0.3368 0.7283 'International Tables Vol C Tables 4.2.6.8 and 6.1.1.4'
Yb Yb -0.3850 5.5486 'International Tables Vol C Tables 4.2.6.8 and 6.1.1.4'

loop_
_geom_angle_atom_site_label_1
_geom_angle_atom_site_label_2
_geom_angle_atom_site_label_3
_geom_angle
O13 Yb1 O17 122.29(5)
O13 Yb1 O19 78.69(6)
O17 Yb1 O19 77.86(6)
O13 Yb1 O15 75.39(6)
O17 Yb1 O15 79.03(6)
O19 Yb1 O15 127.77(5)
O13 Yb1 O5 141.13(5)
O17 Yb1 O5 80.24(5)
O19 Yb1 O5 139.94(5)
O15 Yb1 O5 79.35(5)
O13 Yb1 O2 79.67(5)
O17 Yb1 O2 142.36(5)
O19 Yb1 O2 139.47(5)
O15 Yb1 O2 78.07(6)
O5 Yb1 O2 66.44(5)
O13 Yb1 O11 80.13(5)
O17 Yb1 O11 142.32(5)
O19 Yb1 O11 77.93(5)
O15 Yb1 O11 138.52(5)
O5 Yb1 O11 100.88(5)
O2 Yb1 O11 64.84(5)
O13 Yb1 O8 141.66(5)
O17 Yb1 O8 81.86(5)
O19 Yb1 O8 78.39(5)
O15 Yb1 O8 142.33(5)
O5 Yb1 O8 65.56(5)
O2 Yb1 O8 98.85(5)
O11 Yb1 O8 65.27(5)
O13 Yb1 Na1 118.15(4)
O17 Yb1 Na1 119.55(4)
O19 Yb1 Na1 115.07(4)
O15 Yb1 Na1 117.10(5)
O5 Yb1 Na1 51.24(4)
O2 Yb1 Na1 50.00(4)
O11 Yb1 Na1 49.63(4)
O8 Yb1 Na1 48.86(4)
O13 Yb1 Mn3 165.84(4)
O17 Yb1 Mn3 60.83(4)
O19 Yb1 Mn3 115.03(4)
O15 Yb1 Mn3 92.50(4)
O5 Yb1 Mn3 25.85(3)
O2 Yb1 Mn3 90.79(4)
O11 Yb1 Mn3 105.39(4)
O8 Yb1 Mn3 49.84(3)
Na1 Yb1 Mn3 60.651(16)
O13 Yb1 Mn1 59.44(4)
O17 Yb1 Mn1 166.38(4)
O19 Yb1 Mn1 89.76(4)
O15 Yb1 Mn1 113.52(4)
O5 Yb1 Mn1 106.56(4)
O2 Yb1 Mn1 49.71(3)
O11 Yb1 Mn1 26.03(3)
O8 Yb1 Mn1 90.18(4)
Na1 Yb1 Mn1 60.673(17)
Mn3 Yb1 Mn1 121.324(7)
O13 Yb1 Mn2 91.94(4)
O17 Yb1 Mn2 116.95(4)
O19 Yb1 Mn2 165.19(4)
O15 Yb1 Mn2 59.09(4)
O5 Yb1 Mn2 49.47(3)
O2 Yb1 Mn2 25.90(3)
O11 Yb1 Mn2 89.26(3)
O8 Yb1 Mn2 103.14(4)
Na1 Yb1 Mn2 59.353(16)
Mn3 Yb1 Mn2 75.305(9)
Mn1 Yb1 Mn2 75.551(8)
O1 Mn1 O11 169.15(7)
O1 Mn1 O12 97.10(6)
O11 Mn1 O12 82.03(6)
O1 Mn1 N1 91.23(7)
O11 Mn1 N1 87.85(7)
O12 Mn1 N1 166.73(7)
O1 Mn1 O14 93.02(7)
O11 Mn1 O14 97.82(6)
O12 Mn1 O14 92.36(6)
N1 Mn1 O14 97.52(7)
O1 Mn1 Na1 126.63(5)
O11 Mn1 Na1 44.09(5)
O12 Mn1 Na1 104.17(5)
N1 Mn1 Na1 62.57(5)
O14 Mn1 Na1 133.38(5)
O1 Mn1 Yb1 151.99(5)
O11 Mn1 Yb1 33.65(4)
O12 Mn1 Yb1 109.54(4)
N1 Mn1 Yb1 64.35(5)
O14 Mn1 Yb1 77.81(4)
Na1 Mn1 Yb1 55.616(14)
O4 Mn2 O2 171.02(8)
O4 Mn2 O3 95.79(7)
O2 Mn2 O3 82.33(6)
O4 Mn2 N2 90.83(7)
O2 Mn2 N2 89.26(7)
O3 Mn2 N2 166.26(7)
O4 Mn2 O16 96.26(7)
O2 Mn2 O16 92.62(7)
O3 Mn2 O16 93.52(7)
N2 Mn2 O16 97.71(7)
O4 Mn2 Na1 125.96(6)
O2 Mn2 Na1 46.37(5)
O3 Mn2 Na1 100.06(5)
N2 Mn2 Na1 66.42(5)
O16 Mn2 Na1 133.37(5)
O4 Mn2 Yb1 151.05(5)
O2 Mn2 Yb1 33.39(4)
O3 Mn2 Yb1 112.67(5)
N2 Mn2 Yb1 62.61(5)
O16 Mn2 Yb1 77.49(5)
Na1 Mn2 Yb1 56.065(15)
O7 Mn3 O5 170.08(7)
O7 Mn3 O6 97.13(6)
O5 Mn3 O6 81.81(6)
O7 Mn3 N3 90.96(7)
O5 Mn3 N3 88.55(7)
O6 Mn3 N3 167.40(7)
O7 Mn3 O18 92.90(7)
O5 Mn3 O18 97.01(6)
O6 Mn3 O18 94.77(6)
N3 Mn3 O18 94.44(7)
O7 Mn3 O23 91.34(7)
O5 Mn3 O23 78.77(6)
O6 Mn3 O23 87.16(6)
N3 Mn3 O23 83.01(7)
O18 Mn3 O23 175.09(6)
O7 Mn3 Na1 125.45(6)
O5 Mn3 Na1 46.24(5)
O6 Mn3 Na1 105.04(5)
N3 Mn3 Na1 62.37(5)
O18 Mn3 Na1 132.80(4)
O23 Mn3 Na1 42.29(4)
O7 Mn3 Yb1 152.35(5)
O5 Mn3 Yb1 32.77(4)
O6 Mn3 Yb1 109.35(5)
N3 Mn3 Yb1 64.47(5)
O18 Mn3 Yb1 77.48(4)
O23 Mn3 Yb1 97.62(4)
Na1 Mn3 Yb1 55.675(14)
O10 Mn4 O8 169.91(7)
O10 Mn4 O9 96.40(7)
O8 Mn4 O9 82.35(6)
O10 Mn4 N4 90.79(7)
O8 Mn4 N4 88.63(7)
O9 Mn4 N4 166.81(7)
O10 Mn4 O20 94.44(7)
O8 Mn4 O20 95.65(7)
O9 Mn4 O20 96.57(7)
N4 Mn4 O20 93.87(7)
O10 Mn4 Na1 125.07(6)
O8 Mn4 Na1 46.02(5)
O9 Mn4 Na1 101.23(5)
N4 Mn4 Na1 65.64(5)
O20 Mn4 Na1 133.69(5)
O10 Mn4 Yb1 151.20(5)
O8 Mn4 Yb1 33.28(4)
O9 Mn4 Yb1 111.88(5)
N4 Mn4 Yb1 62.66(5)
O20 Mn4 Yb1 77.56(4)
Na1 Mn4 Yb1 56.142(15)
O22 Na1 O24 137.64(7)
O22 Na1 O21 84.54(6)
O24 Na1 O21 83.54(7)
O22 Na1 O23 81.82(6)
O24 Na1 O23 85.61(6)
O21 Na1 O23 145.65(6)
O22 Na1 O8 146.29(7)
O24 Na1 O8 71.84(6)
O21 Na1 O8 120.85(6)
O23 Na1 O8 85.96(6)
O22 Na1 O11 121.87(6)
O24 Na1 O11 90.42(6)
O21 Na1 O11 67.96(6)
O23 Na1 O11 144.70(6)
O8 Na1 O11 59.65(5)
O22 Na1 O2 70.06(6)
O24 Na1 O2 148.77(7)
O21 Na1 O2 86.26(6)
O23 Na1 O2 117.81(6)
O8 Na1 O2 88.56(5)
O11 Na1 O2 58.44(5)
O22 Na1 O5 87.72(6)
O24 Na1 O5 123.30(7)
O21 Na1 O5 144.49(6)
O23 Na1 O5 66.22(6)
O8 Na1 O5 58.64(5)
O11 Na1 O5 87.41(5)
O2 Na1 O5 58.61(5)
O22 Na1 Yb1 109.81(5)
O24 Na1 Yb1 112.54(5)
O21 Na1 Yb1 108.15(5)
O23 Na1 Yb1 106.12(5)
O8 Na1 Yb1 44.52(4)
O11 Na1 Yb1 44.10(3)
O2 Na1 Yb1 44.04(3)
O5 Na1 Yb1 43.31(3)
O22 Na1 Mn4 174.46(6)
O24 Na1 Mn4 47.21(5)
O21 Na1 Mn4 94.04(5)
O23 Na1 Mn4 102.16(5)
O8 Na1 Mn4 31.85(3)
O11 Na1 Mn4 52.81(3)
O2 Na1 Mn4 104.53(4)
O5 Na1 Mn4 90.38(4)
Yb1 Na1 Mn4 65.524(16)
O22 Na1 Mn2 45.33(5)
O24 Na1 Mn2 175.13(6)
O21 Na1 Mn2 101.03(5)
O23 Na1 Mn2 91.43(5)
O8 Na1 Mn2 104.12(4)
O11 Na1 Mn2 89.77(4)
O2 Na1 Mn2 31.42(3)
O5 Na1 Mn2 51.85(3)
Yb1 Na1 Mn2 64.582(17)
Mn4 Na1 Mn2 130.11(3)
O22 Na1 Mn3 101.12(5)
O24 Na1 Mn3 96.44(5)
O21 Na1 Mn3 171.19(5)
O23 Na1 Mn3 42.84(4)
O8 Na1 Mn3 51.32(4)
O11 Na1 Mn3 103.23(4)
O2 Na1 Mn3 89.32(4)
O5 Na1 Mn3 30.78(3)
Yb1 Na1 Mn3 63.674(17)
Mn4 Na1 Mn3 79.69(2)
Mn2 Na1 Mn3 78.79(2)
C1 O1 Mn1 129.96(14)
N1 O2 Mn2 111.91(11)
N1 O2 Yb1 123.70(11)
Mn2 O2 Yb1 120.70(7)
N1 O2 Na1 101.87(11)
Mn2 O2 Na1 102.22(6)
Yb1 O2 Na1 85.97(5)
C7 O3 Mn2 111.88(13)
C8 O4 Mn2 130.04(14)
N2 O5 Mn3 111.88(11)
N2 O5 Yb1 122.33(11)
Mn3 O5 Yb1 121.38(7)
N2 O5 Na1 103.45(11)
Mn3 O5 Na1 102.98(6)
Yb1 O5 Na1 85.45(5)
C14 O6 Mn3 111.81(13)
C15 O7 Mn3 130.35(14)
N3 O8 Mn4 111.93(11)
N3 O8 Yb1 122.37(11)
Mn4 O8 Yb1 121.12(7)
N3 O8 Na1 103.46(11)
Mn4 O8 Na1 102.13(7)
Yb1 O8 Na1 86.62(5)
C21 O9 Mn4 112.11(13)
C22 O10 Mn4 129.10(14)
N4 O11 Mn1 111.93(11)
N4 O11 Yb1 121.80(11)
Mn1 O11 Yb1 120.32(7)
N4 O11 Na1 103.29(11)
Mn1 O11 Na1 105.69(6)
Yb1 O11 Na1 86.26(5)
C28 O12 Mn1 111.70(13)
C29 O13 Yb1 148.66(15)
C29 O14 Mn1 123.26(14)
C31 O15 Yb1 138.80(14)
C31 O16 Mn2 123.78(15)
C33 O17 Yb1 148.18(15)
C33 O18 Mn3 125.49(14)
C35 O19 Yb1 146.58(15)
C35 O20 Mn4 124.05(14)
Na1 O21 H21A 106(2)
Na1 O21 H21B 105(2)
H21A O21 H21B 100(3)
Na1 O22 H22A 110(2)
Na1 O22 H22B 112(2)
H22A O22 H22B 106(3)
Na1 O23 Mn3 94.87(6)
Na1 O23 H23A 121(2)
Mn3 O23 H23A 120(2)
Na1 O23 H23B 109(2)
Mn3 O23 H23B 110(2)
H23A O23 H23B 102(3)
Na1 O24 H24A 114(2)
Na1 O24 H24B 116(2)
H24A O24 H24B 100(3)
C7 N1 O2 112.72(16)
C7 N1 Mn1 130.50(14)
O2 N1 Mn1 116.00(12)
C14 N2 O5 113.03(16)
C14 N2 Mn2 130.39(15)
O5 N2 Mn2 115.94(12)
C21 N3 O8 112.82(16)
C21 N3 Mn3 130.63(14)
O8 N3 Mn3 115.86(12)
C28 N4 O11 113.14(16)
C28 N4 Mn4 130.26(14)
O11 N4 Mn4 116.23(12)
C37 N5 C38 121.7(2)
C37 N5 C39 120.7(2)
C38 N5 C39 117.5(2)
C40 N6 C41 120.3(2)
C40 N6 C42 121.6(2)
C41 N6 C42 117.3(3)
C43 N7 C44 121.0(2)
C43 N7 C45 121.1(2)
C44 N7 C45 117.7(2)
C46 N8 C47 121.3(2)
C46 N8 C48 121.5(2)
C47 N8 C48 117.2(2)
O1 C1 C2 117.71(19)
O1 C1 C6 124.43(19)
C2 C1 C6 117.9(2)
C3 C2 C1 121.1(2)
C3 C2 H2 119.4
C1 C2 H2 119.4
C2 C3 C4 121.0(2)
C2 C3 H3 119.5
C4 C3 H3 119.5
C5 C4 C3 118.7(2)
C5 C4 H4 120.6
C3 C4 H4 120.6
C4 C5 C6 121.3(2)
C4 C5 H5 119.3
C6 C5 H5 119.3
C5 C6 C1 119.95(19)
C5 C6 C7 116.91(19)
C1 C6 C7 123.10(19)
O3 C7 N1 120.80(19)
O3 C7 C6 118.91(19)
N1 C7 C6 120.28(18)
O4 C8 C9 117.7(2)
O4 C8 C13 123.62(19)
C9 C8 C13 118.7(2)
C10 C9 C8 121.0(2)
C10 C9 H9 119.5
C8 C9 H9 119.5
C9 C10 C11 120.8(2)
C9 C10 H10 119.6
C11 C10 H10 119.6
C12 C11 C10 118.8(2)
C12 C11 H11 120.6
C10 C11 H11 120.6
C11 C12 C13 121.4(2)
C11 C12 H12 119.3
C13 C12 H12 119.3
C12 C13 C8 119.20(19)
C12 C13 C14 117.73(19)
C8 C13 C14 123.07(19)
O6 C14 N2 120.20(19)
O6 C14 C13 120.00(18)
N2 C14 C13 119.79(18)
O7 C15 C16 117.83(19)
O7 C15 C20 124.28(19)
C16 C15 C20 117.9(2)
C17 C16 C15 121.5(2)
C17 C16 H16 119.2
C15 C16 H16 119.2
C16 C17 C18 120.1(2)
C16 C17 H17 119.9
C18 C17 H17 119.9
C19 C18 C17 119.6(2)
C19 C18 H18 120.2
C17 C18 H18 120.2
C18 C19 C20 121.3(2)
C18 C19 H19 119.4
C20 C19 H19 119.4
C19 C20 C15 119.60(19)
C19 C20 C21 117.40(19)
C15 C20 C21 122.97(19)
O9 C21 N3 120.54(18)
O9 C21 C20 119.19(18)
N3 C21 C20 120.27(18)
O10 C22 C23 117.9(2)
O10 C22 C27 123.68(19)
C23 C22 C27 118.3(2)
C24 C23 C22 121.1(2)
C24 C23 H23 119.5
C22 C23 H23 119.5
C23 C24 C25 120.6(2)
C23 C24 H24 119.7
C25 C24 H24 119.7
C26 C25 C24 119.1(2)
C26 C25 H25 120.5
C24 C25 H25 120.5
C25 C26 C27 121.5(2)
C25 C26 H26 119.3
C27 C26 H26 119.3
C26 C27 C22 119.37(19)
C26 C27 C28 117.89(19)
C22 C27 C28 122.73(19)
O12 C28 N4 120.29(18)
O12 C28 C27 119.70(18)
N4 C28 C27 120.00(19)
O14 C29 O13 125.0(2)
O14 C29 C30 118.6(2)
O13 C29 C30 116.4(2)
C29 C30 H30A 109.5
C29 C30 H30B 109.5
H30A C30 H30B 109.5
C29 C30 H30C 109.5
H30A C30 H30C 109.5
H30B C30 H30C 109.5
O16 C31 O15 124.6(2)
O16 C31 C32 117.2(2)
O15 C31 C32 118.1(2)
C31 C32 H32A 109.5
C31 C32 H32B 109.5
H32A C32 H32B 109.5
C31 C32 H32C 109.5
H32A C32 H32C 109.5
H32B C32 H32C 109.5
O18 C33 O17 125.1(2)
O18 C33 C34 117.9(2)
O17 C33 C34 117.0(2)
C33 C34 H34A 109.5
C33 C34 H34B 109.5
H34A C34 H34B 109.5
C33 C34 H34C 109.5
H34A C34 H34C 109.5
H34B C34 H34C 109.5
O20 C35 O19 124.9(2)
O20 C35 C36 117.6(2)
O19 C35 C36 117.5(2)
C35 C36 H36A 109.5
C35 C36 H36B 109.5
H36A C36 H36B 109.5
C35 C36 H36C 109.5
H36A C36 H36C 109.5
H36B C36 H36C 109.5
O25 C37 N5 125.1(2)
O25 C37 H37 117.5
N5 C37 H37 117.5
N5 C38 H38A 109.5
N5 C38 H38B 109.5
H38A C38 H38B 109.5
N5 C38 H38C 109.5
H38A C38 H38C 109.5
H38B C38 H38C 109.5
N5 C39 H39A 109.5
N5 C39 H39B 109.5
H39A C39 H39B 109.5
N5 C39 H39C 109.5
H39A C39 H39C 109.5
H39B C39 H39C 109.5
O26 C40 N6 126.0(3)
O26 C40 H40 117.0
N6 C40 H40 117.0
N6 C41 H41A 109.5
N6 C41 H41B 109.5
H41A C41 H41B 109.5
N6 C41 H41C 109.5
H41A C41 H41C 109.5
H41B C41 H41C 109.5
N6 C42 H42A 109.5
N6 C42 H42B 109.5
H42A C42 H42B 109.5
N6 C42 H42C 109.5
H42A C42 H42C 109.5
H42B C42 H42C 109.5
O27 C43 N7 124.8(2)
O27 C43 H43 117.6
N7 C43 H43 117.6
N7 C44 H44A 109.5
N7 C44 H44B 109.5
H44A C44 H44B 109.5
N7 C44 H44C 109.5
H44A C44 H44C 109.5
H44B C44 H44C 109.5
N7 C45 H45A 109.5
N7 C45 H45B 109.5
H45A C45 H45B 109.5
N7 C45 H45C 109.5
H45A C45 H45C 109.5
H45B C45 H45C 109.5
O28 C46 N8 124.8(2)
O28 C46 H46 117.6
N8 C46 H46 117.6
N8 C47 H47A 109.5
N8 C47 H47B 109.5
H47A C47 H47B 109.5
N8 C47 H47C 109.5
H47A C47 H47C 109.5
H47B C47 H47C 109.5
N8 C48 H48A 109.5
N8 C48 H48B 109.5
H48A C48 H48B 109.5
N8 C48 H48C 109.5
H48A C48 H48C 109.5
H48B C48 H48C 109.5
O29 C49 N9 126.4(3)
O29 C49 H49 116.8
N9 C49 H49 116.8
C49 N9 C50 120.3(3)
C49 N9 C51 122.1(3)
C50 N9 C51 117.4(3)
N9 C50 H50A 109.5
N9 C50 H50B 109.5
H50A C50 H50B 109.5
N9 C50 H50C 109.5
H50A C50 H50C 109.5
H50B C50 H50C 109.5
N9 C51 H51A 109.5
N9 C51 H51B 109.5
H51A C51 H51B 109.5
N9 C51 H51C 109.5
H51A C51 H51C 109.5
H51B C51 H51C 109.5
C52 N10 C53 121.9(5)
C52 N10 C54 121.7(6)
C53 N10 C54 116.3(8)
O30 C52 N10 125.7(4)
O30 C52 H52 117.2
N10 C52 H52 117.2
N10 C53 H53A 109.5
N10 C53 H53B 109.5
H53A C53 H53B 109.5
N10 C53 H53C 109.5
H53A C53 H53C 109.5
H53B C53 H53C 109.5
N10 C54 H54A 109.5
N10 C54 H54B 109.5
H54A C54 H54B 109.5
N10 C54 H54C 109.5
H54A C54 H54C 109.5
H54B C54 H54C 109.5
C52B N10B C53B 122.0(18)
C52B N10B C54B 120.1(16)
C53B N10B C54B 117(2)
O30B C52B N10B 125.0(12)
O30B C52B H52B 117.5
N10B C52B H52B 117.5
N10B C53B H53D 109.5
N10B C53B H53E 109.5
H53D C53B H53E 109.5
N10B C53B H53F 109.5
H53D C53B H53F 109.5
H53E C53B H53F 109.5
N10B C54B H54D 109.5
N10B C54B H54E 109.5
H54D C54B H54E 109.5
N10B C54B H54F 109.5
H54D C54B H54F 109.5
H54E C54B H54F 109.5

loop_
_geom_bond_atom_site_label_1
_geom_bond_atom_site_label_2
_geom_bond_distance
Yb1 O13 2.2259(15)
Yb1 O17 2.2359(15)
Yb1 O19 2.2419(15)
Yb1 O15 2.2673(16)
Yb1 O5 2.3811(15)
Yb1 O2 2.4116(15)
Yb1 O11 2.4135(14)
Yb1 O8 2.4308(15)
Yb1 Na1 3.4605(9)
Yb1 Mn3 3.7556(4)
Yb1 Mn1 3.7595(4)
Yb1 Mn2 3.7672(4)
Mn1 O1 1.8529(15)
Mn1 O11 1.9110(15)
Mn1 O12 1.9396(15)
Mn1 N1 1.9522(18)
Mn1 O14 2.1278(16)
Mn1 Na1 3.6558(10)
Mn2 O4 1.8437(16)
Mn2 O2 1.9138(15)
Mn2 O3 1.9312(15)
Mn2 N2 1.9536(18)
Mn2 O16 2.1190(18)
Mn2 Na1 3.5884(10)
Mn3 O7 1.8534(15)
Mn3 O5 1.9180(15)
Mn3 O6 1.9398(15)
Mn3 N3 1.9545(18)
Mn3 O18 2.1364(17)
Mn3 O23 2.4923(18)
Mn3 Na1 3.6524(10)
Mn4 O10 1.8481(15)
Mn4 O8 1.9145(15)
Mn4 O9 1.9273(15)
Mn4 N4 1.9529(18)
Mn4 O20 2.1134(17)
Mn4 Na1 3.5468(10)
Na1 O22 2.3739(19)
Na1 O24 2.395(2)
Na1 O21 2.4653(19)
Na1 O23 2.4665(19)
Na1 O8 2.6105(18)
Na1 O11 2.6422(17)
Na1 O2 2.6573(18)
Na1 O5 2.7072(18)
O1 C1 1.334(3)
O2 N1 1.413(2)
O3 C7 1.292(2)
O4 C8 1.334(3)
O5 N2 1.408(2)
O6 C14 1.299(2)
O7 C15 1.331(3)
O8 N3 1.416(2)
O9 C21 1.300(2)
O10 C22 1.331(3)
O11 N4 1.409(2)
O12 C28 1.300(2)
O13 C29 1.264(3)
O14 C29 1.259(3)
O15 C31 1.266(3)
O16 C31 1.261(3)
O17 C33 1.263(3)
O18 C33 1.254(3)
O19 C35 1.263(3)
O20 C35 1.262(3)
O21 H21A 0.80(2)
O21 H21B 0.80(2)
O22 H22A 0.77(2)
O22 H22B 0.82(2)
O23 H23A 0.80(2)
O23 H23B 0.83(2)
O24 H24A 0.81(2)
O24 H24B 0.82(2)
O25 C37 1.239(3)
O26 C40 1.221(3)
O27 C43 1.244(3)
O28 C46 1.244(3)
N1 C7 1.315(3)
N2 C14 1.316(3)
N3 C21 1.313(3)
N4 C28 1.312(3)
N5 C37 1.321(3)
N5 C38 1.452(3)
N5 C39 1.455(3)
N6 C40 1.335(4)
N6 C41 1.447(4)
N6 C42 1.457(4)
N7 C43 1.314(3)
N7 C44 1.457(3)
N7 C45 1.463(3)
N8 C46 1.321(3)
N8 C47 1.460(3)
N8 C48 1.460(3)
C1 C2 1.409(3)
C1 C6 1.413(3)
C2 C3 1.379(3)
C2 H2 0.9500
C3 C4 1.396(3)
C3 H3 0.9500
C4 C5 1.383(3)
C4 H4 0.9500
C5 C6 1.402(3)
C5 H5 0.9500
C6 C7 1.474(3)
C8 C9 1.401(3)
C8 C13 1.414(3)
C9 C10 1.379(3)
C9 H9 0.9500
C10 C11 1.400(3)
C10 H10 0.9500
C11 C12 1.382(3)
C11 H11 0.9500
C12 C13 1.408(3)
C12 H12 0.9500
C13 C14 1.468(3)
C15 C16 1.405(3)
C15 C20 1.416(3)
C16 C17 1.387(3)
C16 H16 0.9500
C17 C18 1.389(3)
C17 H17 0.9500
C18 C19 1.380(3)
C18 H18 0.9500
C19 C20 1.402(3)
C19 H19 0.9500
C20 C21 1.469(3)
C22 C23 1.403(3)
C22 C27 1.416(3)
C23 C24 1.384(3)
C23 H23 0.9500
C24 C25 1.396(3)
C24 H24 0.9500
C25 C26 1.376(3)
C25 H25 0.9500
C26 C27 1.406(3)
C26 H26 0.9500
C27 C28 1.470(3)
C29 C30 1.501(3)
C30 H30A 0.9800
C30 H30B 0.9800
C30 H30C 0.9800
C31 C32 1.513(4)
C32 H32A 0.9800
C32 H32B 0.9800
C32 H32C 0.9800
C33 C34 1.512(3)
C34 H34A 0.9800
C34 H34B 0.9800
C34 H34C 0.9800
C35 C36 1.503(3)
C36 H36A 0.9800
C36 H36B 0.9800
C36 H36C 0.9800
C37 H37 0.9500
C38 H38A 0.9800
C38 H38B 0.9800
C38 H38C 0.9800
C39 H39A 0.9800
C39 H39B 0.9800
C39 H39C 0.9800
C40 H40 0.9500
C41 H41A 0.9800
C41 H41B 0.9800
C41 H41C 0.9800
C42 H42A 0.9800
C42 H42B 0.9800
C42 H42C 0.9800
C43 H43 0.9500
C44 H44A 0.9800
C44 H44B 0.9800
C44 H44C 0.9800
C45 H45A 0.9800
C45 H45B 0.9800
C45 H45C 0.9800
C46 H46 0.9500
C47 H47A 0.9800
C47 H47B 0.9800
C47 H47C 0.9800
C48 H48A 0.9800
C48 H48B 0.9800
C48 H48C 0.9800
O29 C49 1.217(4)
C49 N9 1.334(4)
C49 H49 0.9500
N9 C50 1.446(4)
N9 C51 1.448(4)
C50 H50A 0.9800
C50 H50B 0.9800
C50 H50C 0.9800
C51 H51A 0.9800
C51 H51B 0.9800
C51 H51C 0.9800
O30 C52 1.251(4)
N10 C52 1.308(10)
N10 C53 1.447(9)
N10 C54 1.464(8)
C52 H52 0.9500
C53 H53A 0.9800
C53 H53B 0.9800
C53 H53C 0.9800
C54 H54A 0.9800
C54 H54B 0.9800
C54 H54C 0.9800
O30B C52B 1.253(11)
N10B C52B 1.313(19)
N10B C53B 1.45(2)
N10B C54B 1.47(2)
C52B H52B 0.9500
C53B H53D 0.9800
C53B H53E 0.9800
C53B H53F 0.9800
C54B H54D 0.9800
C54B H54E 0.9800
C54B H54F 0.9800

loop_
_geom_hbond_atom_site_label_D
_geom_hbond_atom_site_label_H
_geom_hbond_atom_site_label_A
_geom_hbond_distance_DH
_geom_hbond_distance_HA
_geom_hbond_distance_DA
_geom_hbond_angle_DHA
O23 H23B O27 0.83(2) 1.88(2) 2.699(2) 168(3)
O23 H23A O28 0.80(2) 2.07(2) 2.804(2) 153(3)
O22 H22B O28 0.82(2) 1.93(2) 2.737(2) 169(3)
O22 H22A O25 0.77(2) 2.11(2) 2.871(2) 166(3)
O21 H21B O25 0.80(2) 1.94(2) 2.737(2) 174(3)
O21 H21A O30B 0.80(2) 2.10(2) 2.852(8) 155(3)
O21 H21A O30 0.80(2) 1.99(2) 2.790(3) 172(3)
O24 H24B O30 0.82(2) 2.05(2) 2.837(3) 159(3)
O24 H24B O30B 0.82(2) 1.75(2) 2.520(8) 155(3)
O24 H24A O27 0.81(2) 2.10(2) 2.864(3) 158(3)

loop_
_geom_torsion_atom_site_label_1
_geom_torsion_atom_site_label_2
_geom_torsion_atom_site_label_3
_geom_torsion_atom_site_label_4
_geom_torsion
O11 Mn1 O1 C1 -77.8(4)
O12 Mn1 O1 C1 -162.51(18)
N1 Mn1 O1 C1 7.13(19)
O14 Mn1 O1 C1 104.73(19)
Na1 Mn1 O1 C1 -48.9(2)
Yb1 Mn1 O1 C1 35.3(3)
O3 Mn2 O4 C8 178.8(2)
N2 Mn2 O4 C8 -13.3(2)
O16 Mn2 O4 C8 84.5(2)
Na1 Mn2 O4 C8 -74.4(2)
Yb1 Mn2 O4 C8 9.1(3)
O6 Mn3 O7 C15 -173.60(19)
N3 Mn3 O7 C15 -3.3(2)
O18 Mn3 O7 C15 91.2(2)
O23 Mn3 O7 C15 -86.29(19)
Na1 Mn3 O7 C15 -59.4(2)
Yb1 Mn3 O7 C15 23.0(3)
O8 Mn4 O10 C22 -105.1(4)
O9 Mn4 O10 C22 172.59(18)
N4 Mn4 O10 C22 -18.48(19)
O20 Mn4 O10 C22 75.46(19)
Na1 Mn4 O10 C22 -78.85(19)
Yb1 Mn4 O10 C22 3.3(3)
Mn2 O2 N1 C7 -1.3(2)
Yb1 O2 N1 C7 157.14(14)
Na1 O2 N1 C7 -109.78(16)
Mn2 O2 N1 Mn1 169.69(8)
Yb1 O2 N1 Mn1 -31.91(18)
Na1 O2 N1 Mn1 61.17(13)
Mn3 O5 N2 C14 -8.2(2)
Yb1 O5 N2 C14 148.52(14)
Na1 O5 N2 C14 -118.34(16)
Mn3 O5 N2 Mn2 163.66(9)
Yb1 O5 N2 Mn2 -39.66(18)
Na1 O5 N2 Mn2 53.48(13)
Mn4 O8 N3 C21 -2.3(2)
Yb1 O8 N3 C21 153.94(14)
Na1 O8 N3 C21 -111.48(16)
Mn4 O8 N3 Mn3 169.20(8)
Yb1 O8 N3 Mn3 -34.60(18)
Na1 O8 N3 Mn3 59.99(13)
Mn1 O11 N4 C28 -7.2(2)
Yb1 O11 N4 C28 145.64(14)
Na1 O11 N4 C28 -120.49(16)
Mn1 O11 N4 Mn4 166.47(8)
Yb1 O11 N4 Mn4 -40.66(17)
Na1 O11 N4 Mn4 53.22(13)
Mn1 O1 C1 C2 172.99(15)
Mn1 O1 C1 C6 -6.6(3)
O1 C1 C2 C3 -179.5(2)
C6 C1 C2 C3 0.1(3)
C1 C2 C3 C4 -0.7(3)
C2 C3 C4 C5 0.5(3)
C3 C4 C5 C6 0.4(3)
C4 C5 C6 C1 -1.0(3)
C4 C5 C6 C7 176.7(2)
O1 C1 C6 C5 -179.6(2)
C2 C1 C6 C5 0.8(3)
O1 C1 C6 C7 2.8(3)
C2 C1 C6 C7 -176.8(2)
Mn2 O3 C7 N1 6.5(3)
Mn2 O3 C7 C6 -172.17(15)
O2 N1 C7 O3 -3.5(3)
Mn1 N1 C7 O3 -172.82(15)
O2 N1 C7 C6 175.10(18)
Mn1 N1 C7 C6 5.8(3)
C5 C6 C7 O3 -1.4(3)
C1 C6 C7 O3 176.2(2)
C5 C6 C7 N1 179.9(2)
C1 C6 C7 N1 -2.4(3)
Mn2 O4 C8 C9 -167.76(17)
Mn2 O4 C8 C13 14.5(3)
O4 C8 C9 C10 -179.1(2)
C13 C8 C9 C10 -1.3(4)
C8 C9 C10 C11 -0.5(4)
C9 C10 C11 C12 1.8(4)
C10 C11 C12 C13 -1.3(4)
C11 C12 C13 C8 -0.4(3)
C11 C12 C13 C14 178.8(2)
O4 C8 C13 C12 179.4(2)
C9 C8 C13 C12 1.7(3)
O4 C8 C13 C14 0.2(4)
C9 C8 C13 C14 -177.5(2)
Mn3 O6 C14 N2 8.0(3)
Mn3 O6 C14 C13 -172.50(16)
O5 N2 C14 O6 0.0(3)
Mn2 N2 C14 O6 -170.32(15)
O5 N2 C14 C13 -179.44(18)
Mn2 N2 C14 C13 10.2(3)
C12 C13 C14 O6 -10.7(3)
C8 C13 C14 O6 168.5(2)
C12 C13 C14 N2 168.7(2)
C8 C13 C14 N2 -12.1(3)
Mn3 O7 C15 C16 -177.47(16)
Mn3 O7 C15 C20 4.6(3)
O7 C15 C16 C17 -179.7(2)
C20 C15 C16 C17 -1.6(3)
C15 C16 C17 C18 0.6(4)
C16 C17 C18 C19 0.9(4)
C17 C18 C19 C20 -1.4(4)
C18 C19 C20 C15 0.4(3)
C18 C19 C20 C21 178.6(2)
O7 C15 C20 C19 179.1(2)
C16 C15 C20 C19 1.1(3)
O7 C15 C20 C21 0.9(3)
C16 C15 C20 C21 -177.1(2)
Mn4 O9 C21 N3 4.8(3)
Mn4 O9 C21 C20 -175.12(15)
O8 N3 C21 O9 -1.7(3)
Mn3 N3 C21 O9 -171.60(15)
O8 N3 C21 C20 178.21(18)
Mn3 N3 C21 C20 8.4(3)
C19 C20 C21 O9 -5.4(3)
C15 C20 C21 O9 172.8(2)
C19 C20 C21 N3 174.6(2)
C15 C20 C21 N3 -7.2(3)
Mn4 O10 C22 C23 -163.93(17)
Mn4 O10 C22 C27 19.8(3)
O10 C22 C23 C24 -176.9(2)
C27 C22 C23 C24 -0.4(4)
C22 C23 C24 C25 -0.9(4)
C23 C24 C25 C26 1.7(4)
C24 C25 C26 C27 -1.2(4)
C25 C26 C27 C22 -0.2(4)
C25 C26 C27 C28 178.7(2)
O10 C22 C27 C26 177.2(2)
C23 C22 C27 C26 1.0(3)
O10 C22 C27 C28 -1.7(3)
C23 C22 C27 C28 -177.9(2)
Mn1 O12 C28 N4 6.5(2)
Mn1 O12 C28 C27 -174.32(15)
O11 N4 C28 O12 0.4(3)
Mn4 N4 C28 O12 -172.18(15)
O11 N4 C28 C27 -178.76(17)
Mn4 N4 C28 C27 8.6(3)
C26 C27 C28 O12 -10.2(3)
C22 C27 C28 O12 168.7(2)
C26 C27 C28 N4 169.0(2)
C22 C27 C28 N4 -12.1(3)
Mn1 O14 C29 O13 -13.4(3)
Mn1 O14 C29 C30 165.9(2)
Yb1 O13 C29 O14 -20.9(4)
Yb1 O13 C29 C30 159.8(2)
Mn2 O16 C31 O15 11.0(3)
Mn2 O16 C31 C32 -169.56(18)
Yb1 O15 C31 O16 -57.1(3)
Yb1 O15 C31 C32 123.5(2)
Mn3 O18 C33 O17 -9.3(3)
Mn3 O18 C33 C34 169.91(15)
Yb1 O17 C33 O18 -15.0(4)
Yb1 O17 C33 C34 165.8(2)
Mn4 O20 C35 O19 -4.6(3)
Mn4 O20 C35 C36 175.72(15)
Yb1 O19 C35 O20 -35.9(4)
Yb1 O19 C35 C36 143.8(2)
C38 N5 C37 O25 1.0(4)
C39 N5 C37 O25 178.8(2)
C41 N6 C40 O26 -4.3(5)
C42 N6 C40 O26 -173.4(3)
C44 N7 C43 O27 1.4(4)
C45 N7 C43 O27 176.7(2)
C47 N8 C46 O28 0.1(4)
C48 N8 C46 O28 -176.8(3)
O29 C49 N9 C50 -0.1(5)
O29 C49 N9 C51 175.1(3)
C53 N10 C52 O30 2(5)
C54 N10 C52 O30 177.3(19)
C53B N10B C52B O30B 174(6)
C54B N10B C52B O30B 3(14)
